data_4331824
loop_
_publ_author_name
'Schachner, J\"org A.'
'Orlowski, Grzegorz A.'
'Quail, J. Wilson'
'Kraatz, Heinz-Bernhard'
'M\"uller, Jens'

_publ_section_title
;
 Synthesis, Characterization, and Electrochemical Studies on
 [1.1]Ferrocenophanes Containing Aluminum, Gallium, and Indium
;
_journal_issue 1
_journal_name_full 'Inorganic Chemistry'
_journal_page_first 454
_journal_page_last 459
_journal_paper_doi 10.1021/ic051616y
_journal_volume 45
_journal_year 2006
_chemical_formula_moiety 'C38 H40 Fe2 In2 N2'
_chemical_formula_sum 'C38 H40 Fe2 In2 N2'
_chemical_formula_weight 866.06
_chemical_name_systematic
; 
 ? 
;
_space_group_IT_number 14
_symmetry_cell_setting monoclinic
_symmetry_space_group_name_Hall '-P 2ybc'
_symmetry_space_group_name_H-M 'P 1 21/c 1'
_atom_sites_solution_hydrogens geom
_atom_sites_solution_primary direct
_atom_sites_solution_secondary difmap
_audit_creation_method SHELXL-97
_cell_angle_alpha 90.00
_cell_angle_beta 104.990(3)
_cell_angle_gamma 90.00
_cell_formula_units_Z 2
_cell_length_a 10.5522(7)
_cell_length_b 11.8476(8)
_cell_length_c 13.9855(9)
_cell_measurement_reflns_used 25823
_cell_measurement_temperature 173(2)
_cell_measurement_theta_max 26.022
_cell_measurement_theta_min 0.998
_cell_volume 1688.94(19)
_computing_cell_refinement 'HKL Scalepack (Otwinowski & Minor 1997)'
_computing_data_collection 'Collect (Nonius BV, 1997-2000)'
_computing_data_reduction 'HKL Denzo and Scalepack (Otwinowski & Minor 1997)'
_computing_molecular_graphics 'Ortep-3 for Windows (Farrugia, 1997)'
_computing_publication_material 'PLATON (Spek, 2003)'
_computing_structure_refinement 'SHELXL-97 (Sheldrick, 1997)'
_computing_structure_solution 'SIR97 (Altomare et al., 1999)'
_diffrn_ambient_temperature 173(2)
_diffrn_detector_area_resol_mean 9
_diffrn_measured_fraction_theta_full 0.997
_diffrn_measured_fraction_theta_max 0.997
_diffrn_measurement_device 'Nonius KappaCCD'
_diffrn_measurement_method '\f scans and \w scans with \k offsets'
_diffrn_radiation_monochromator 'horizonally mounted graphite crystal'
_diffrn_radiation_source 'fine-focus sealed tube'
_diffrn_radiation_type MoK\a
_diffrn_radiation_wavelength 0.71073
_diffrn_reflns_av_R_equivalents 0.0891
_diffrn_reflns_av_sigmaI/netI 0.0492
_diffrn_reflns_limit_h_max 13
_diffrn_reflns_limit_h_min -13
_diffrn_reflns_limit_k_max 14
_diffrn_reflns_limit_k_min -14
_diffrn_reflns_limit_l_max 17
_diffrn_reflns_limit_l_min -17
_diffrn_reflns_number 19945
_diffrn_reflns_theta_full 25.98
_diffrn_reflns_theta_max 25.98
_diffrn_reflns_theta_min 3.02
_diffrn_standards_decay_% 0
_diffrn_standards_interval_count 0
_diffrn_standards_interval_time 0
_diffrn_standards_number 0
_exptl_absorpt_coefficient_mu 2.219
_exptl_absorpt_correction_T_max 0.35009
_exptl_absorpt_correction_T_min 0.26922
_exptl_absorpt_correction_type psi-scan
_exptl_crystal_colour orange
_exptl_crystal_density_diffrn 1.703
_exptl_crystal_density_method 'not measured'
_exptl_crystal_description block
_exptl_crystal_F_000 864
_exptl_crystal_size_max 0.20
_exptl_crystal_size_mid 0.15
_exptl_crystal_size_min 0.10
_refine_diff_density_max 2.056
_refine_diff_density_min -1.635
_refine_diff_density_rms 0.289
_refine_ls_extinction_method none
_refine_ls_goodness_of_fit_ref 1.086
_refine_ls_hydrogen_treatment constr
_refine_ls_matrix_type full
_refine_ls_number_parameters 201
_refine_ls_number_reflns 3304
_refine_ls_number_restraints 0
_refine_ls_restrained_S_all 1.086
_refine_ls_R_factor_all 0.0560
_refine_ls_R_factor_gt 0.0448
_refine_ls_shift/su_max 0.000
_refine_ls_shift/su_mean 0.000
_refine_ls_structure_factor_coef Fsqd
_refine_ls_weighting_details 'calc w=1/[\s^2^(Fo^2^)+(0.0528P)^2^+3.7341P] where P=(Fo^2^+2Fc^2^)/3'
_refine_ls_weighting_scheme calc
_refine_ls_wR_factor_gt 0.1019
_refine_ls_wR_factor_ref 0.1107
_reflns_number_gt 2824
_reflns_number_total 3304
_reflns_threshold_expression >2\s(I)
_cod_data_source_file ic051616ysup1.cif
_cod_data_source_block 255
_cod_original_sg_symbol_H-M 'P 21/c'
_cod_database_code 4331824

loop_
_symmetry_equiv_pos_as_xyz
'x, y, z'
'-x, y+1/2, -z+1/2'
'-x, -y, -z'
'x, -y-1/2, z-1/2'

loop_
_atom_site_label
_atom_site_type_symbol
_atom_site_fract_x
_atom_site_fract_y
_atom_site_fract_z
_atom_site_U_iso_or_equiv
_atom_site_adp_type
_atom_site_occupancy
_atom_site_symmetry_multiplicity
_atom_site_calc_flag
_atom_site_refinement_flags
Fe1 Fe -0.18842(6) 0.13876(5) 0.05916(5) 0.02309(17) Uani 1 1 d .
In1 In 0.16143(3) 0.12585(3) 0.08802(2) 0.02459(13) Uani 1 1 d .
N1 N 0.3487(4) 0.1995(3) 0.2057(3) 0.0285(9) Uani 1 1 d .
C1 C 0.2003(4) 0.2800(4) 0.0156(3) 0.0285(10) Uani 1 1 d .
C2 C 0.3238(5) 0.3263(4) 0.0607(3) 0.0288(10) Uani 1 1 d .
C3 C 0.3605(5) 0.4297(5) 0.0326(4) 0.0351(11) Uani 1 1 d .
H3 H 0.4452 0.4588 0.0633 0.042 Uiso 1 1 calc R
C4 C 0.2744(6) 0.4923(4) -0.0406(4) 0.0391(12) Uani 1 1 d .
H4 H 0.2995 0.5643 -0.0594 0.047 Uiso 1 1 calc R
C5 C 0.1522(6) 0.4486(4) -0.0856(4) 0.0395(12) Uani 1 1 d .
H5 H 0.0932 0.4902 -0.1361 0.047 Uiso 1 1 calc R
C6 C 0.1159(5) 0.3445(4) -0.0573(4) 0.0324(11) Uani 1 1 d .
H6 H 0.0311 0.3159 -0.0884 0.039 Uiso 1 1 calc R
C7 C -0.0012(4) 0.1332(4) 0.1539(3) 0.0257(10) Uani 1 1 d .
C8 C -0.0815(4) 0.0432(4) 0.1740(3) 0.0300(10) Uani 1 1 d .
H8 H -0.0632 -0.0351 0.1713 0.036 Uiso 1 1 calc R
C9 C -0.1935(5) 0.0903(5) 0.1987(3) 0.0372(12) Uani 1 1 d .
H9 H -0.2619 0.0491 0.2154 0.045 Uiso 1 1 calc R
C10 C -0.1846(5) 0.2092(5) 0.1938(3) 0.0381(12) Uani 1 1 d .
H10 H -0.2460 0.2618 0.2068 0.046 Uiso 1 1 calc R
C11 C -0.0676(5) 0.2361(4) 0.1661(3) 0.0326(11) Uani 1 1 d .
H11 H -0.0381 0.3101 0.1570 0.039 Uiso 1 1 calc R
C12 C 0.3490(5) -0.0719(5) 0.0379(4) 0.0358(12) Uani 1 1 d .
H12 H 0.4102 -0.0218 0.0211 0.043 Uiso 1 1 calc R
C13 C 0.3567(5) -0.1931(5) 0.0375(4) 0.0386(12) Uani 1 1 d .
H13 H 0.4237 -0.2366 0.0209 0.046 Uiso 1 1 calc R
C14 C 0.2475(5) -0.2360(4) 0.0659(3) 0.0328(11) Uani 1 1 d .
H14 H 0.2274 -0.3134 0.0718 0.039 Uiso 1 1 calc R
C15 C 0.1729(4) -0.1430(4) 0.0842(3) 0.0262(10) Uani 1 1 d .
H15 H 0.0939 -0.1488 0.1044 0.031 Uiso 1 1 calc R
C16 C 0.2334(4) -0.0386(4) 0.0680(3) 0.0285(10) Uani 1 1 d .
C17 C 0.4178(5) 0.2570(4) 0.1401(4) 0.0334(11) Uani 1 1 d .
H17A H 0.4617 0.2000 0.1080 0.040 Uiso 1 1 calc R
H17B H 0.4863 0.3072 0.1801 0.040 Uiso 1 1 calc R
C18 C 0.3075(5) 0.2818(5) 0.2706(4) 0.0377(12) Uani 1 1 d .
H18A H 0.2629 0.2423 0.3141 0.057 Uiso 1 1 calc R
H18B H 0.2475 0.3367 0.2301 0.057 Uiso 1 1 calc R
H18C H 0.3848 0.3211 0.3107 0.057 Uiso 1 1 calc R
C19 C 0.4345(5) 0.1132(5) 0.2659(4) 0.0388(12) Uani 1 1 d .
H19A H 0.5169 0.1483 0.3023 0.058 Uiso 1 1 calc R
H19B H 0.4531 0.0540 0.2225 0.058 Uiso 1 1 calc R
H19C H 0.3904 0.0800 0.3128 0.058 Uiso 1 1 calc R

loop_
_atom_site_aniso_label
_atom_site_aniso_U_11
_atom_site_aniso_U_22
_atom_site_aniso_U_33
_atom_site_aniso_U_23
_atom_site_aniso_U_13
_atom_site_aniso_U_12
Fe1 0.0214(3) 0.0247(4) 0.0233(3) 0.0001(2) 0.0059(3) 0.0011(2)
In1 0.0232(2) 0.0233(2) 0.0255(2) -0.00014(12) 0.00310(13) -0.00479(12)
N1 0.025(2) 0.030(2) 0.028(2) 0.0006(17) 0.0028(16) -0.0049(16)
C1 0.028(2) 0.029(3) 0.028(2) 0.0006(19) 0.0070(19) -0.0037(19)
C2 0.029(3) 0.029(3) 0.031(2) 0.000(2) 0.011(2) -0.0069(19)
C3 0.033(3) 0.040(3) 0.035(3) -0.005(2) 0.014(2) -0.014(2)
C4 0.054(3) 0.026(3) 0.040(3) -0.002(2) 0.017(2) -0.006(2)
C5 0.055(3) 0.025(3) 0.033(3) 0.005(2) 0.003(2) 0.002(2)
C6 0.038(3) 0.021(2) 0.035(3) -0.003(2) 0.004(2) -0.0021(19)
C7 0.023(2) 0.027(3) 0.024(2) -0.0002(18) 0.0013(18) 0.0001(17)
C8 0.030(3) 0.031(3) 0.029(2) 0.008(2) 0.0064(19) 0.0012(19)
C9 0.032(3) 0.053(4) 0.030(3) 0.012(2) 0.013(2) 0.004(2)
C10 0.036(3) 0.052(4) 0.027(2) -0.008(2) 0.008(2) 0.014(2)
C11 0.036(3) 0.027(3) 0.032(3) -0.005(2) 0.002(2) 0.000(2)
C12 0.019(2) 0.053(3) 0.035(3) -0.007(2) 0.007(2) -0.006(2)
C13 0.029(3) 0.052(4) 0.032(3) -0.004(2) 0.003(2) 0.013(2)
C14 0.043(3) 0.028(3) 0.028(2) 0.003(2) 0.009(2) 0.009(2)
C15 0.028(2) 0.026(2) 0.024(2) 0.0017(18) 0.0072(19) 0.0025(18)
C16 0.029(2) 0.027(3) 0.029(2) -0.0052(19) 0.0058(19) -0.0031(18)
C17 0.025(3) 0.035(3) 0.039(3) 0.002(2) 0.006(2) -0.007(2)
C18 0.041(3) 0.040(3) 0.030(3) -0.007(2) 0.005(2) -0.006(2)
C19 0.033(3) 0.042(3) 0.035(3) 0.007(2) -0.004(2) -0.002(2)

loop_
_atom_type_symbol
_atom_type_description
_atom_type_scat_dispersion_real
_atom_type_scat_dispersion_imag
_atom_type_scat_source
C C 0.0033 0.0016 'International Tables Vol C Tables 4.2.6.8 and 6.1.1.4'
H H 0.0000 0.0000 'International Tables Vol C Tables 4.2.6.8 and 6.1.1.4'
Fe Fe 0.3463 0.8444 'International Tables Vol C Tables 4.2.6.8 and 6.1.1.4'
In In -0.7276 1.3100 'International Tables Vol C Tables 4.2.6.8 and 6.1.1.4'
N N 0.0061 0.0033 'International Tables Vol C Tables 4.2.6.8 and 6.1.1.4'

loop_
_geom_angle_atom_site_label_1
_geom_angle_atom_site_label_2
_geom_angle_atom_site_label_3
_geom_angle
_geom_angle_site_symmetry_1
_geom_angle_site_symmetry_3
C12 Fe1 C13 41.3(2) 3 3
C12 Fe1 C9 107.7(2) 3 .
C13 Fe1 C9 119.2(2) 3 .
C12 Fe1 C8 120.1(2) 3 .
C13 Fe1 C8 154.6(2) 3 .
C9 Fe1 C8 40.79(19) . .
C12 Fe1 C11 163.2(2) 3 .
C13 Fe1 C11 125.2(2) 3 .
C9 Fe1 C11 68.1(2) . .
C8 Fe1 C11 68.1(2) . .
C12 Fe1 C10 125.8(2) 3 .
C13 Fe1 C10 106.7(2) 3 .
C9 Fe1 C10 40.4(2) . .
C8 Fe1 C10 68.2(2) . .
C11 Fe1 C10 40.6(2) . .
C12 Fe1 C14 68.5(2) 3 3
C13 Fe1 C14 40.3(2) 3 3
C9 Fe1 C14 153.2(2) . 3
C8 Fe1 C14 164.31(19) . 3
C11 Fe1 C14 107.5(2) . 3
C10 Fe1 C14 118.9(2) . 3
C12 Fe1 C15 67.77(19) 3 3
C13 Fe1 C15 67.71(19) 3 3
C9 Fe1 C15 164.9(2) . 3
C8 Fe1 C15 127.75(19) . 3
C11 Fe1 C15 120.4(2) . 3
C10 Fe1 C15 154.0(2) . 3
C14 Fe1 C15 40.30(18) 3 3
C12 Fe1 C7 154.6(2) 3 .
C13 Fe1 C7 162.8(2) 3 .
C9 Fe1 C7 68.77(19) . .
C8 Fe1 C7 40.69(18) . .
C11 Fe1 C7 40.77(18) . .
C10 Fe1 C7 68.74(19) . .
C14 Fe1 C7 126.23(19) 3 .
C15 Fe1 C7 108.74(18) 3 .
C12 Fe1 C16 40.98(19) 3 3
C13 Fe1 C16 69.4(2) 3 3
C9 Fe1 C16 126.6(2) . 3
C8 Fe1 C16 108.2(2) . 3
C11 Fe1 C16 154.43(19) . 3
C10 Fe1 C16 163.7(2) . 3
C14 Fe1 C16 68.9(2) 3 3
C15 Fe1 C16 40.56(18) 3 3
C7 Fe1 C16 119.67(18) . 3
C16 In1 C7 116.32(17) . .
C16 In1 C1 126.03(18) . .
C7 In1 C1 115.63(17) . .
C16 In1 N1 99.50(16) . .
C7 In1 N1 107.47(15) . .
C1 In1 N1 77.99(15) . .
C18 N1 C19 110.0(4) . .
C18 N1 C17 110.5(4) . .
C19 N1 C17 110.2(4) . .
C18 N1 In1 110.1(3) . .
C19 N1 In1 114.6(3) . .
C17 N1 In1 101.2(3) . .
C6 C1 C2 117.3(5) . .
C6 C1 In1 129.6(4) . .
C2 C1 In1 112.5(3) . .
C3 C2 C1 121.1(5) . .
C3 C2 C17 120.7(4) . .
C1 C2 C17 118.1(4) . .
C2 C3 C4 120.5(5) . .
C2 C3 H3 119.8 . .
C4 C3 H3 119.8 . .
C5 C4 C3 119.3(5) . .
C5 C4 H4 120.4 . .
C3 C4 H4 120.4 . .
C6 C5 C4 120.1(5) . .
C6 C5 H5 120.0 . .
C4 C5 H5 120.0 . .
C5 C6 C1 121.8(5) . .
C5 C6 H6 119.1 . .
C1 C6 H6 119.1 . .
C8 C7 C11 106.1(4) . .
C8 C7 Fe1 68.6(2) . .
C11 C7 Fe1 68.7(3) . .
C8 C7 In1 129.2(3) . .
C11 C7 In1 123.5(3) . .
Fe1 C7 In1 117.4(2) . .
C9 C8 C7 108.9(5) . .
C9 C8 Fe1 69.6(3) . .
C7 C8 Fe1 70.7(3) . .
C9 C8 H8 125.5 . .
C7 C8 H8 125.5 . .
Fe1 C8 H8 125.8 . .
C10 C9 C8 108.0(4) . .
C10 C9 Fe1 69.9(3) . .
C8 C9 Fe1 69.6(3) . .
C10 C9 H9 126.0 . .
C8 C9 H9 126.0 . .
Fe1 C9 H9 126.0 . .
C9 C10 C11 108.0(4) . .
C9 C10 Fe1 69.7(3) . .
C11 C10 Fe1 69.7(3) . .
C9 C10 H10 126.0 . .
C11 C10 H10 126.0 . .
Fe1 C10 H10 126.2 . .
C10 C11 C7 109.0(4) . .
C10 C11 Fe1 69.7(3) . .
C7 C11 Fe1 70.6(3) . .
C10 C11 H11 125.5 . .
C7 C11 H11 125.5 . .
Fe1 C11 H11 125.8 . .
C13 C12 C16 109.1(4) . .
C13 C12 Fe1 69.3(3) . 3
C16 C12 Fe1 71.4(3) . 3
C13 C12 H12 125.5 . .
C16 C12 H12 125.5 . .
Fe1 C12 H12 125.4 3 .
C14 C13 C12 107.9(4) . .
C14 C13 Fe1 70.4(3) . 3
C12 C13 Fe1 69.3(3) . 3
C14 C13 H13 126.0 . .
C12 C13 H13 126.0 . .
Fe1 C13 H13 125.8 3 .
C13 C14 C15 107.7(5) . .
C13 C14 Fe1 69.3(3) . 3
C15 C14 Fe1 69.9(3) . 3
C13 C14 H14 126.1 . .
C15 C14 H14 126.1 . .
Fe1 C14 H14 126.2 3 .
C14 C15 C16 110.6(4) . .
C14 C15 Fe1 69.8(3) . 3
C16 C15 Fe1 71.0(3) . 3
C14 C15 H15 124.7 . .
C16 C15 H15 124.7 . .
Fe1 C15 H15 126.1 3 .
C15 C16 C12 104.7(4) . .
C15 C16 Fe1 68.5(2) . 3
C12 C16 Fe1 67.6(3) . 3
C15 C16 In1 125.3(3) . .
C12 C16 In1 130.0(4) . .
Fe1 C16 In1 128.3(2) 3 .
N1 C17 C2 111.6(4) . .
N1 C17 H17A 109.3 . .
C2 C17 H17A 109.3 . .
N1 C17 H17B 109.3 . .
C2 C17 H17B 109.3 . .
H17A C17 H17B 108.0 . .
N1 C18 H18A 109.5 . .
N1 C18 H18B 109.5 . .
H18A C18 H18B 109.5 . .
N1 C18 H18C 109.5 . .
H18A C18 H18C 109.5 . .
H18B C18 H18C 109.5 . .
N1 C19 H19A 109.5 . .
N1 C19 H19B 109.5 . .
H19A C19 H19B 109.5 . .
N1 C19 H19C 109.5 . .
H19A C19 H19C 109.5 . .
H19B C19 H19C 109.5 . .

loop_
_geom_bond_atom_site_label_1
_geom_bond_atom_site_label_2
_geom_bond_distance
_geom_bond_site_symmetry_2
Fe1 C12 2.038(5) 3
Fe1 C13 2.038(5) 3
Fe1 C9 2.048(5) .
Fe1 C8 2.048(5) .
Fe1 C11 2.051(5) .
Fe1 C10 2.051(5) .
Fe1 C14 2.052(5) 3
Fe1 C15 2.054(4) 3
Fe1 C7 2.076(4) .
Fe1 C16 2.088(5) 3
In1 C16 2.136(5) .
In1 C7 2.150(5) .
In1 C1 2.178(5) .
In1 N1 2.386(4) .
N1 C18 1.472(6) .
N1 C19 1.476(6) .
N1 C17 1.478(6) .
C1 C6 1.396(7) .
C1 C2 1.405(6) .
C2 C3 1.373(7) .
C2 C17 1.523(7) .
C3 C4 1.394(8) .
C3 H3 0.9500 .
C4 C5 1.381(8) .
C4 H4 0.9500 .
C5 C6 1.379(7) .
C5 H5 0.9500 .
C6 H6 0.9500 .
C7 C8 1.434(6) .
C7 C11 1.438(6) .
C8 C9 1.428(7) .
C8 H8 0.9500 .
C9 C10 1.414(8) .
C9 H9 0.9500 .
C10 C11 1.424(7) .
C10 H10 0.9500 .
C11 H11 0.9500 .
C12 C13 1.439(9) .
C12 C16 1.445(7) .
C12 H12 0.9500 .
C13 C14 1.408(7) .
C13 H13 0.9500 .
C14 C15 1.415(6) .
C14 H14 0.9500 .
C15 C16 1.436(6) .
C15 H15 0.9500 .
C17 H17A 0.9900 .
C17 H17B 0.9900 .
C18 H18A 0.9800 .
C18 H18B 0.9800 .
C18 H18C 0.9800 .
C19 H19A 0.9800 .
C19 H19B 0.9800 .
C19 H19C 0.9800 .

loop_
_geom_torsion_atom_site_label_1
_geom_torsion_atom_site_label_2
_geom_torsion_atom_site_label_3
_geom_torsion_atom_site_label_4
_geom_torsion
_geom_torsion_site_symmetry_1
_geom_torsion_site_symmetry_4
C16 In1 N1 C18 -149.7(3) . .
C7 In1 N1 C18 -28.1(4) . .
C1 In1 N1 C18 85.3(3) . .
C16 In1 N1 C19 -25.1(4) . .
C7 In1 N1 C19 96.5(3) . .
C1 In1 N1 C19 -150.1(4) . .
C16 In1 N1 C17 93.4(3) . .
C7 In1 N1 C17 -145.0(3) . .
C1 In1 N1 C17 -31.6(3) . .
C16 In1 C1 C6 109.7(5) . .
C7 In1 C1 C6 -53.4(5) . .
N1 In1 C1 C6 -157.2(5) . .
C16 In1 C1 C2 -80.0(4) . .
C7 In1 C1 C2 116.9(3) . .
N1 In1 C1 C2 13.1(3) . .
C6 C1 C2 C3 -1.3(7) . .
In1 C1 C2 C3 -172.9(4) . .
C6 C1 C2 C17 -179.6(4) . .
In1 C1 C2 C17 8.7(5) . .
C1 C2 C3 C4 1.2(8) . .
C17 C2 C3 C4 179.5(5) . .
C2 C3 C4 C5 -0.8(8) . .
C3 C4 C5 C6 0.6(8) . .
C4 C5 C6 C1 -0.8(8) . .
C2 C1 C6 C5 1.1(7) . .
In1 C1 C6 C5 171.0(4) . .
C12 Fe1 C7 C8 -49.2(5) 3 .
C13 Fe1 C7 C8 158.4(6) 3 .
C9 Fe1 C7 C8 37.4(3) . .
C11 Fe1 C7 C8 118.1(4) . .
C10 Fe1 C7 C8 80.9(3) . .
C14 Fe1 C7 C8 -168.1(3) 3 .
C15 Fe1 C7 C8 -126.7(3) 3 .
C16 Fe1 C7 C8 -83.5(3) 3 .
C12 Fe1 C7 C11 -167.3(4) 3 .
C13 Fe1 C7 C11 40.2(8) 3 .
C9 Fe1 C7 C11 -80.7(3) . .
C8 Fe1 C7 C11 -118.1(4) . .
C10 Fe1 C7 C11 -37.2(3) . .
C14 Fe1 C7 C11 73.8(3) 3 .
C15 Fe1 C7 C11 115.2(3) 3 .
C16 Fe1 C7 C11 158.3(3) 3 .
C12 Fe1 C7 In1 74.9(5) 3 .
C13 Fe1 C7 In1 -77.5(7) 3 .
C9 Fe1 C7 In1 161.6(3) . .
C8 Fe1 C7 In1 124.1(4) . .
C11 Fe1 C7 In1 -117.7(4) . .
C10 Fe1 C7 In1 -155.0(3) . .
C14 Fe1 C7 In1 -44.0(3) 3 .
C15 Fe1 C7 In1 -2.5(3) 3 .
C16 Fe1 C7 In1 40.6(3) 3 .
C16 In1 C7 C8 -9.9(5) . .
C1 In1 C7 C8 154.9(4) . .
N1 In1 C7 C8 -120.3(4) . .
C16 In1 C7 C11 -175.3(3) . .
C1 In1 C7 C11 -10.5(4) . .
N1 In1 C7 C11 74.3(4) . .
C16 In1 C7 Fe1 -93.8(2) . .
C1 In1 C7 Fe1 71.0(3) . .
N1 In1 C7 Fe1 155.8(2) . .
C11 C7 C8 C9 -0.5(5) . .
Fe1 C7 C8 C9 -59.3(3) . .
In1 C7 C8 C9 -167.9(3) . .
C11 C7 C8 Fe1 58.7(3) . .
In1 C7 C8 Fe1 -108.6(3) . .
C12 Fe1 C8 C9 -82.2(4) 3 .
C13 Fe1 C8 C9 -45.5(6) 3 .
C11 Fe1 C8 C9 81.5(3) . .
C10 Fe1 C8 C9 37.6(3) . .
C14 Fe1 C8 C9 157.9(7) 3 .
C15 Fe1 C8 C9 -166.3(3) 3 .
C7 Fe1 C8 C9 119.8(4) . .
C16 Fe1 C8 C9 -125.5(3) 3 .
C12 Fe1 C8 C7 157.9(3) 3 .
C13 Fe1 C8 C7 -165.3(4) 3 .
C9 Fe1 C8 C7 -119.8(4) . .
C11 Fe1 C8 C7 -38.4(3) . .
C10 Fe1 C8 C7 -82.3(3) . .
C14 Fe1 C8 C7 38.0(9) 3 .
C15 Fe1 C8 C7 73.9(3) 3 .
C16 Fe1 C8 C7 114.7(3) 3 .
C7 C8 C9 C10 0.3(5) . .
Fe1 C8 C9 C10 -59.6(3) . .
C7 C8 C9 Fe1 59.9(3) . .
C12 Fe1 C9 C10 -125.0(3) 3 .
C13 Fe1 C9 C10 -81.4(4) 3 .
C8 Fe1 C9 C10 119.1(4) . .
C11 Fe1 C9 C10 37.8(3) . .
C14 Fe1 C9 C10 -47.8(6) 3 .
C15 Fe1 C9 C10 165.1(7) 3 .
C7 Fe1 C9 C10 81.7(3) . .
C16 Fe1 C9 C10 -166.4(3) 3 .
C12 Fe1 C9 C8 115.9(3) 3 .
C13 Fe1 C9 C8 159.5(3) 3 .
C11 Fe1 C9 C8 -81.3(3) . .
C10 Fe1 C9 C8 -119.1(4) . .
C14 Fe1 C9 C8 -166.9(4) 3 .
C15 Fe1 C9 C8 46.0(9) 3 .
C7 Fe1 C9 C8 -37.4(3) . .
C16 Fe1 C9 C8 74.5(4) 3 .
C8 C9 C10 C11 0.1(5) . .
Fe1 C9 C10 C11 -59.4(3) . .
C8 C9 C10 Fe1 59.4(3) . .
C12 Fe1 C10 C9 74.3(4) 3 .
C13 Fe1 C10 C9 115.7(3) 3 .
C8 Fe1 C10 C9 -37.9(3) . .
C11 Fe1 C10 C9 -119.2(4) . .
C14 Fe1 C10 C9 157.5(3) 3 .
C15 Fe1 C10 C9 -171.2(4) 3 .
C7 Fe1 C10 C9 -81.8(3) . .
C16 Fe1 C10 C9 42.3(8) 3 .
C12 Fe1 C10 C11 -166.5(3) 3 .
C13 Fe1 C10 C11 -125.1(3) 3 .
C9 Fe1 C10 C11 119.2(4) . .
C8 Fe1 C10 C11 81.3(3) . .
C14 Fe1 C10 C11 -83.2(3) 3 .
C15 Fe1 C10 C11 -51.9(5) 3 .
C7 Fe1 C10 C11 37.4(3) . .
C16 Fe1 C10 C11 161.5(6) 3 .
C9 C10 C11 C7 -0.4(5) . .
Fe1 C10 C11 C7 -59.8(3) . .
C9 C10 C11 Fe1 59.4(3) . .
C8 C7 C11 C10 0.6(5) . .
Fe1 C7 C11 C10 59.3(3) . .
In1 C7 C11 C10 168.8(3) . .
C8 C7 C11 Fe1 -58.7(3) . .
In1 C7 C11 Fe1 109.6(3) . .
C12 Fe1 C11 C10 41.0(9) 3 .
C13 Fe1 C11 C10 73.5(4) 3 .
C9 Fe1 C11 C10 -37.5(3) . .
C8 Fe1 C11 C10 -81.7(3) . .
C14 Fe1 C11 C10 114.3(3) 3 .
C15 Fe1 C11 C10 156.4(3) 3 .
C7 Fe1 C11 C10 -119.9(4) . .
C16 Fe1 C11 C10 -168.1(4) 3 .
C12 Fe1 C11 C7 161.0(7) 3 .
C13 Fe1 C11 C7 -166.5(3) 3 .
C9 Fe1 C11 C7 82.4(3) . .
C8 Fe1 C11 C7 38.3(3) . .
C10 Fe1 C11 C7 119.9(4) . .
C14 Fe1 C11 C7 -125.7(3) 3 .
C15 Fe1 C11 C7 -83.6(3) 3 .
C16 Fe1 C11 C7 -48.1(6) 3 .
C16 C12 C13 C14 0.5(5) . .
Fe1 C12 C13 C14 -60.1(3) 3 .
C16 C12 C13 Fe1 60.6(3) . 3
C12 C13 C14 C15 -0.2(5) . .
Fe1 C13 C14 C15 -59.6(3) 3 .
C12 C13 C14 Fe1 59.4(3) . 3
C13 C14 C15 C16 -0.1(5) . .
Fe1 C14 C15 C16 -59.4(3) 3 .
C13 C14 C15 Fe1 59.2(3) . 3
C14 C15 C16 C12 0.4(5) . .
Fe1 C15 C16 C12 -58.2(3) 3 .
C14 C15 C16 Fe1 58.7(3) . 3
C14 C15 C16 In1 -178.9(3) . .
Fe1 C15 C16 In1 122.5(3) 3 .
C13 C12 C16 C15 -0.6(5) . .
Fe1 C12 C16 C15 58.8(3) 3 .
C13 C12 C16 Fe1 -59.3(3) . 3
C13 C12 C16 In1 178.7(3) . .
Fe1 C12 C16 In1 -122.0(4) 3 .
C7 In1 C16 C15 7.6(4) . .
C1 In1 C16 C15 -155.4(3) . .
N1 In1 C16 C15 122.6(4) . .
C7 In1 C16 C12 -171.5(4) . .
C1 In1 C16 C12 25.5(5) . .
N1 In1 C16 C12 -56.5(4) . .
C7 In1 C16 Fe1 96.8(3) . 3
C1 In1 C16 Fe1 -66.3(3) . 3
N1 In1 C16 Fe1 -148.3(3) . 3
C18 N1 C17 C2 -71.5(5) . .
C19 N1 C17 C2 166.8(4) . .
In1 N1 C17 C2 45.1(4) . .
C3 C2 C17 N1 141.1(5) . .
C1 C2 C17 N1 -40.5(6) . .
